data_1527671
loop_
_publ_author_name
'Korst, W.L.'
'Searcy, A.W.'
'Finnie, L.N.'

_publ_section_title
;
 The crystal structures of the monosilicides of osmium, iridium and
 ruthenium
;
_journal_name_full 'Journal of Physical Chemistry'
_journal_page_first 1541
_journal_page_last 1543
_journal_volume 61
_journal_year 1957
_chemical_formula_sum 'Os Si'
_space_group_IT_number 198
_symmetry_space_group_name_Hall 'P 2ac 2ab 3'
_symmetry_space_group_name_H-M 'P 21 3'
_cell_angle_alpha 90
_cell_angle_beta 90
_cell_angle_gamma 90
_cell_formula_units_Z 4
_cell_length_a 4.729
_cell_length_b 4.729
_cell_length_c 4.729
_cell_volume 105.757
_citation_journal_id_ASTM JPCHAX
_cod_data_source_file Korst_JPCHAX_1957_1614.cif
_cod_data_source_block Os1Si1
_cod_original_cell_volume 105.7567
_cod_original_formula_sum 'Os1 Si1'
_cod_database_code 1527671

loop_
_symmetry_equiv_pos_as_xyz
x,y,z
-x+1/2,-y,z+1/2
x+1/2,-y+1/2,-z
-x,y+1/2,-z+1/2
z,x,y
-z+1/2,-x,y+1/2
z+1/2,-x+1/2,-y
-z,x+1/2,-y+1/2
y,z,x
y+1/2,-z+1/2,-x
-y,z+1/2,-x+1/2
-y+1/2,-z,x+1/2

loop_
_atom_site_label
_atom_site_type_symbol
_atom_site_fract_x
_atom_site_fract_y
_atom_site_fract_z
_atom_site_occupancy
_atom_site_U_iso_or_equiv
Si1 Si-4 0.84 0.84 0.84 1 0.0
Os1 Os+4 0.14 0.14 0.14 1 0.0
